data_7135598
loop_
_publ_author_name
'Kubisz, M.'
'Fernandez, I.'
'Hadlington, T. J.'

_publ_section_title
;
 Catalyst-free insertion of carbon monoxide into terminal
 Mg-C(sp<sup>3</sup>) bonds.
;
_journal_issue 29
_journal_name_full 'Chemical communications (Cambridge, England)'
_journal_page_first 7519
_journal_page_last 7523
_journal_paper_doi 10.1039/d6cc00736h
_journal_volume 62
_journal_year 2026
_chemical_formula_moiety 'C74 H140 Mg4 N2 P2 Si2'
_chemical_formula_sum 'C74 H140 Mg4 N2 P2 Si2'
_chemical_formula_weight 1273.23
_space_group_crystal_system monoclinic
_space_group_IT_number 14
_space_group_name_Hall '-P 2yn'
_space_group_name_H-M_alt 'P 1 21/n 1'
_atom_sites_solution_hydrogens mixed
_audit_creation_method SHELXL-2018/3
_audit_update_record
;
2026-02-03 deposited with the CCDC.	2026-03-09 downloaded from the CCDC.
;
_cell_angle_alpha 90
_cell_angle_beta 115.10(3)
_cell_angle_gamma 90
_cell_formula_units_Z 2
_cell_length_a 19.190(4)
_cell_length_b 10.330(2)
_cell_length_c 22.220(4)
_cell_measurement_reflns_used 2000
_cell_measurement_temperature 150(2)
_cell_measurement_theta_max 32.50
_cell_measurement_theta_min 1.92
_cell_volume 3988.8(17)
_computing_structure_refinement 'SHELXL-2018/3 (Sheldrick, 2018)'
_computing_structure_solution 'SHELXT 2018/2 (Sheldrick, 2018)'
_diffrn_ambient_temperature 150(2)
_diffrn_detector Pilatus300K
_diffrn_detector_area_resol_mean 5.81
_diffrn_measured_fraction_theta_full 1.000
_diffrn_measured_fraction_theta_max 1.000
_diffrn_measurement_device_type 'STOE StadiVari'
_diffrn_measurement_method '\w scans'
_diffrn_radiation_collimation '0.6 mm diameter'
_diffrn_radiation_monochromator 'Graded multilayer mirror'
_diffrn_radiation_type 'Mo K\a'
_diffrn_radiation_wavelength 0.71073
_diffrn_reflns_av_R_equivalents 0.0559
_diffrn_reflns_av_unetI/netI 0.0659
_diffrn_reflns_Laue_measured_fraction_full 1.000
_diffrn_reflns_Laue_measured_fraction_max 1.000
_diffrn_reflns_number 7842
_diffrn_reflns_point_group_measured_fraction_full 1.000
_diffrn_reflns_point_group_measured_fraction_max 1.000
_diffrn_reflns_theta_full 25.242
_diffrn_reflns_theta_max 26.000
_diffrn_reflns_theta_min 2.024
_diffrn_source 'Genix 3D HF Mo'
_diffrn_source_current 1.000
_diffrn_source_power 0.050
_diffrn_source_voltage 50
_exptl_absorpt_coefficient_mu 0.154
_exptl_absorpt_correction_T_max 1.000
_exptl_absorpt_correction_T_min 0.952
_exptl_absorpt_correction_type multi-scan
_exptl_absorpt_process_details 'STOE X-AREA 1.76'
_exptl_crystal_colour colourless
_exptl_crystal_density_diffrn 1.060
_exptl_crystal_description rod
_exptl_crystal_F_000 1408
_exptl_crystal_size_max 0.32
_exptl_crystal_size_mid 0.14
_exptl_crystal_size_min 0.11
_refine_diff_density_max 0.221
_refine_diff_density_min -0.282
_refine_diff_density_rms 0.041
_refine_ls_extinction_method none
_refine_ls_goodness_of_fit_ref 0.858
_refine_ls_hydrogen_treatment mixed
_refine_ls_matrix_type full
_refine_ls_number_parameters 396
_refine_ls_number_reflns 7842
_refine_ls_number_restraints 0
_refine_ls_restrained_S_all 0.858
_refine_ls_R_factor_all 0.0708
_refine_ls_R_factor_gt 0.0413
_refine_ls_shift/su_max 0.002
_refine_ls_shift/su_mean 0.000
_refine_ls_structure_factor_coef Fsqd
_refine_ls_weighting_details 'w=1/[\s^2^(Fo^2^)+(0.0529P)^2^] where P=(Fo^2^+2Fc^2^)/3'
_refine_ls_weighting_scheme calc
_refine_ls_wR_factor_gt 0.0971
_refine_ls_wR_factor_ref 0.1071
_reflns_Friedel_coverage 0.000
_reflns_number_gt 4912
_reflns_number_total 7842
_reflns_threshold_expression 'I > 2\s(I)'
_cod_data_source_file d6cc00736h2.cif
_cod_data_source_block CyiPDipMgEt_2_MgEt2
_cod_depositor_comments 'Adding full bibliography for 7135594--7135603.cif.'
_cod_original_cell_volume 3988.8(16)
_cod_original_sg_symbol_H-M 'P 21/n'
_cod_database_code 7135598
_shelx_shelxl_version_number 2018/3
_shelx_space_group_comment
;
The symmetry employed for this shelxl refinement is uniquely defined
by the following loop, which should always be used as a source of
symmetry information in preference to the above space-group names.
They are only intended as comments.
;

loop_
_space_group_symop_operation_xyz
'x, y, z'
'-x+1/2, y+1/2, -z+1/2'
'-x, -y, -z'
'x-1/2, -y-1/2, z-1/2'

loop_
_atom_site_label
_atom_site_type_symbol
_atom_site_fract_x
_atom_site_fract_y
_atom_site_fract_z
_atom_site_U_iso_or_equiv
_atom_site_adp_type
_atom_site_occupancy
_atom_site_site_symmetry_order
_atom_site_calc_flag
_atom_site_refinement_flags_posn
_atom_site_refinement_flags_adp
_atom_site_refinement_flags_occupancy
_atom_site_disorder_assembly
_atom_site_disorder_group
P1 P 0.23951(3) 0.28320(6) 0.44684(3) 0.03426(14) Uani 1 1 d . . . . .
Si1 Si 0.38141(3) 0.27072(6) 0.58379(3) 0.03487(15) Uani 1 1 d . . . . .
Mg1 Mg 0.22222(4) 0.41286(7) 0.54380(3) 0.03582(18) Uani 1 1 d . . . . .
Mg2 Mg 0.07681(4) 0.47442(8) 0.52581(3) 0.03780(18) Uani 1 1 d . . . . .
N1 N 0.33709(9) 0.40088(17) 0.59981(8) 0.0343(4) Uani 1 1 d . . . . .
C1 C 0.37231(11) 0.5080(2) 0.64260(10) 0.0353(5) Uani 1 1 d . . . . .
C20 C 0.20085(11) 0.1162(2) 0.42974(10) 0.0363(5) Uani 1 1 d . . . . .
H20 H 0.217208 0.073690 0.474078 0.044 Uiso 1 1 calc R U . . .
C32 C 0.16387(12) 0.6098(2) 0.51415(10) 0.0381(5) Uani 1 1 d . . . . .
C2 C 0.36294(12) 0.5253(2) 0.70232(10) 0.0398(5) Uani 1 1 d . . . . .
C19 C 0.34451(11) 0.2647(2) 0.48922(10) 0.0380(5) Uani 1 1 d . . . . .
H19A H 0.369184 0.334626 0.474689 0.046 Uiso 1 1 calc R U . . .
H19B H 0.359289 0.180955 0.476293 0.046 Uiso 1 1 calc R U . . .
C10 C 0.42557(12) 0.5942(2) 0.56163(11) 0.0406(5) Uani 1 1 d . . . . .
H10 H 0.417444 0.501492 0.547304 0.049 Uiso 1 1 calc R U . . .
C6 C 0.41522(12) 0.6029(2) 0.62571(10) 0.0386(5) Uani 1 1 d . . . . .
C26 C 0.21411(12) 0.3529(2) 0.36239(10) 0.0375(5) Uani 1 1 d . . . . .
H26 H 0.175494 0.293137 0.329777 0.045 Uiso 1 1 calc R U . . .
C16 C 0.34847(13) 0.1140(2) 0.60784(11) 0.0422(5) Uani 1 1 d . . . . .
H16 H 0.291534 0.122680 0.592143 0.051 Uiso 1 1 calc R U . . .
C36 C 0.01484(12) 0.5640(2) 0.58081(11) 0.0416(5) Uani 1 1 d . . . . .
C25 C 0.11222(12) 0.1147(2) 0.39757(11) 0.0434(5) Uani 1 1 d . . . . .
H25A H 0.093027 0.168101 0.424368 0.052 Uiso 1 1 calc R U . . .
H25B H 0.092725 0.152770 0.352477 0.052 Uiso 1 1 calc R U . . .
C21 C 0.23070(13) 0.0292(2) 0.38957(11) 0.0424(5) Uani 1 1 d . . . . .
H21A H 0.213318 0.064356 0.344042 0.051 Uiso 1 1 calc R U . . .
H21B H 0.287664 0.029442 0.410687 0.051 Uiso 1 1 calc R U . . .
C34 C 0.13942(11) 0.2894(2) 0.57277(11) 0.0410(5) Uani 1 1 d . . . . .
C4 C 0.43610(14) 0.7256(2) 0.72499(11) 0.0514(6) Uani 1 1 d . . . . .
H4 H 0.457261 0.798883 0.752565 0.062 Uiso 1 1 calc R U . . .
C3 C 0.39420(14) 0.6343(2) 0.74160(11) 0.0481(6) Uani 1 1 d . . . . .
H3 H 0.386598 0.646310 0.780778 0.058 Uiso 1 1 calc R U . . .
C13 C 0.49099(12) 0.2809(2) 0.61943(11) 0.0422(5) Uani 1 1 d . . . . .
H13 H 0.502164 0.354443 0.595597 0.051 Uiso 1 1 calc R U . . .
C7 C 0.31977(13) 0.4281(2) 0.72494(11) 0.0454(6) Uani 1 1 d . . . . .
H7 H 0.301437 0.357211 0.691136 0.054 Uiso 1 1 calc R U . . .
C27 C 0.28011(14) 0.3641(3) 0.34205(11) 0.0515(6) Uani 1 1 d . . . . .
H27A H 0.303926 0.277983 0.344988 0.062 Uiso 1 1 calc R U . . .
H27B H 0.319804 0.422999 0.373111 0.062 Uiso 1 1 calc R U . . .
C5 C 0.44656(13) 0.7082(2) 0.66775(11) 0.0450(6) Uani 1 1 d . . . . .
H5 H 0.475986 0.769931 0.656709 0.054 Uiso 1 1 calc R U . . .
C15 C 0.52898(13) 0.1615(3) 0.60458(12) 0.0524(6) Uani 1 1 d . . . . .
H15A H 0.583351 0.179967 0.616512 0.079 Uiso 1 1 calc R U . . .
H15B H 0.502870 0.140814 0.557126 0.079 Uiso 1 1 calc R U . . .
H15C H 0.524940 0.087738 0.630637 0.079 Uiso 1 1 calc R U . . .
C11 C 0.36552(14) 0.6731(3) 0.50555(11) 0.0524(6) Uani 1 1 d . . . . .
H11A H 0.313916 0.647949 0.500056 0.079 Uiso 1 1 calc R U . . .
H11B H 0.370521 0.656666 0.464128 0.079 Uiso 1 1 calc R U . . .
H11C H 0.373534 0.765443 0.516460 0.079 Uiso 1 1 calc R U . . .
C18 C 0.36047(14) -0.0092(2) 0.57510(12) 0.0499(6) Uani 1 1 d . . . . .
H18A H 0.415550 -0.028982 0.593098 0.075 Uiso 1 1 calc R U . . .
H18B H 0.340271 0.004031 0.526978 0.075 Uiso 1 1 calc R U . . .
H18C H 0.333277 -0.081384 0.584252 0.075 Uiso 1 1 calc R U . . .
C14 C 0.53142(13) 0.3157(3) 0.69398(11) 0.0542(7) Uani 1 1 d . . . . .
H14A H 0.524696 0.244809 0.720336 0.081 Uiso 1 1 calc R U . . .
H14B H 0.508795 0.395071 0.702157 0.081 Uiso 1 1 calc R U . . .
H14C H 0.586420 0.329383 0.706741 0.081 Uiso 1 1 calc R U . . .
C22 C 0.20175(14) -0.1091(2) 0.38588(12) 0.0499(6) Uani 1 1 d . . . . .
H22A H 0.222874 -0.146937 0.431071 0.060 Uiso 1 1 calc R U . . .
H22B H 0.220107 -0.161896 0.358315 0.060 Uiso 1 1 calc R U . . .
C33 C 0.19775(13) 0.7174(2) 0.56675(12) 0.0505(6) Uani 1 1 d . . . . .
H33A H 0.167374 0.724361 0.592642 0.076 Uiso 1 1 calc R U . . .
H33B H 0.196248 0.799999 0.544562 0.076 Uiso 1 1 calc R U . . .
H33C H 0.251155 0.696121 0.596474 0.076 Uiso 1 1 calc R U . . .
C24 C 0.08216(14) -0.0239(2) 0.39303(13) 0.0533(6) Uani 1 1 d . . . . .
H24A H 0.096994 -0.058052 0.438441 0.064 Uiso 1 1 calc R U . . .
H24B H 0.025259 -0.023149 0.369973 0.064 Uiso 1 1 calc R U . . .
C31 C 0.17450(15) 0.4845(3) 0.35464(11) 0.0548(7) Uani 1 1 d . . . . .
H31A H 0.130016 0.475553 0.365868 0.066 Uiso 1 1 calc R U . . .
H31B H 0.210977 0.546760 0.386233 0.066 Uiso 1 1 calc R U . . .
C23 C 0.11370(14) -0.1128(2) 0.35587(13) 0.0554(7) Uani 1 1 d . . . . .
H23A H 0.092793 -0.086130 0.308672 0.067 Uiso 1 1 calc R U . . .
H23B H 0.096534 -0.202624 0.357507 0.067 Uiso 1 1 calc R U . . .
C37 C 0.02233(13) 0.4784(3) 0.64011(11) 0.0552(7) Uani 1 1 d . . . . .
H37A H -0.019904 0.415577 0.625549 0.083 Uiso 1 1 calc R U . . .
H37B H 0.020045 0.532915 0.675333 0.083 Uiso 1 1 calc R U . . .
H37C H 0.071612 0.432345 0.657147 0.083 Uiso 1 1 calc R U . . .
C28 C 0.25233(16) 0.4160(3) 0.27108(12) 0.0642(8) Uani 1 1 d . . . . .
H28A H 0.296982 0.426431 0.260195 0.077 Uiso 1 1 calc R U . . .
H28B H 0.216752 0.352558 0.239600 0.077 Uiso 1 1 calc R U . . .
C30 C 0.14676(16) 0.5373(3) 0.28416(12) 0.0600(7) Uani 1 1 d . . . . .
H30A H 0.105630 0.480549 0.253130 0.072 Uiso 1 1 calc R U . . .
H30B H 0.124730 0.624722 0.282041 0.072 Uiso 1 1 calc R U . . .
C29 C 0.21167(17) 0.5447(3) 0.26282(13) 0.0621(7) Uani 1 1 d . . . . .
H29A H 0.249141 0.611084 0.289695 0.075 Uiso 1 1 calc R U . . .
H29B H 0.190847 0.571513 0.215644 0.075 Uiso 1 1 calc R U . . .
C8 C 0.37190(15) 0.3668(3) 0.79189(11) 0.0593(7) Uani 1 1 d . . . . .
H8A H 0.418719 0.333679 0.789882 0.089 Uiso 1 1 calc R U . . .
H8B H 0.344564 0.295419 0.801540 0.089 Uiso 1 1 calc R U . . .
H8C H 0.385733 0.432173 0.827042 0.089 Uiso 1 1 calc R U . . .
C17 C 0.38090(16) 0.0909(3) 0.68331(12) 0.0595(7) Uani 1 1 d . . . . .
H17A H 0.355036 0.016253 0.692058 0.089 Uiso 1 1 calc R U . . .
H17B H 0.372029 0.167847 0.704901 0.089 Uiso 1 1 calc R U . . .
H17C H 0.436277 0.073847 0.701003 0.089 Uiso 1 1 calc R U . . .
C35 C 0.06680(15) 0.2057(3) 0.55138(13) 0.0604(7) Uani 1 1 d . . . . .
H35A H 0.027428 0.252741 0.559709 0.091 Uiso 1 1 calc R U . . .
H35B H 0.079339 0.124841 0.576880 0.091 Uiso 1 1 calc R U . . .
H35C H 0.047258 0.185910 0.503876 0.091 Uiso 1 1 calc R U . . .
C12 C 0.50651(14) 0.6311(3) 0.56993(14) 0.0668(8) Uani 1 1 d . . . . .
H12A H 0.514767 0.723951 0.579329 0.100 Uiso 1 1 calc R U . . .
H12B H 0.511711 0.611117 0.528916 0.100 Uiso 1 1 calc R U . . .
H12C H 0.544807 0.581886 0.606863 0.100 Uiso 1 1 calc R U . . .
C9 C 0.24858(15) 0.4880(3) 0.72936(14) 0.0702(8) Uani 1 1 d . . . . .
H9A H 0.264542 0.561273 0.760299 0.105 Uiso 1 1 calc R U . . .
H9B H 0.223382 0.422687 0.745311 0.105 Uiso 1 1 calc R U . . .
H9C H 0.212537 0.518224 0.685279 0.105 Uiso 1 1 calc R U . . .
H32B H 0.104914 0.644449 0.476210 0.057(7) Uiso 1 1 d R . . . .
H36A H 0.060314 0.625449 0.597700 0.053(7) Uiso 1 1 d R . . . .
H32A H 0.194414 0.611349 0.485910 0.064(7) Uiso 1 1 d R . . . .
H36B H -0.034086 0.621849 0.567300 0.060(7) Uiso 1 1 d R . . . .
H34A H 0.160614 0.305049 0.621110 0.060(7) Uiso 1 1 d R . . . .
H34B H 0.177514 0.228849 0.566200 0.072(8) Uiso 1 1 d R . . . .

loop_
_atom_site_aniso_label
_atom_site_aniso_U_11
_atom_site_aniso_U_22
_atom_site_aniso_U_33
_atom_site_aniso_U_23
_atom_site_aniso_U_13
_atom_site_aniso_U_12
P1 0.0335(3) 0.0339(3) 0.0335(3) -0.0006(2) 0.0124(2) -0.0006(3)
Si1 0.0317(3) 0.0354(3) 0.0344(3) 0.0005(3) 0.0111(2) 0.0016(3)
Mg1 0.0317(4) 0.0363(4) 0.0382(4) -0.0012(3) 0.0137(3) 0.0008(3)
Mg2 0.0324(4) 0.0411(4) 0.0400(4) 0.0025(3) 0.0154(3) 0.0029(3)
N1 0.0310(9) 0.0351(10) 0.0352(9) -0.0024(8) 0.0126(7) -0.0008(8)
C1 0.0311(10) 0.0351(12) 0.0355(11) -0.0009(9) 0.0100(8) 0.0040(9)
C20 0.0358(11) 0.0363(12) 0.0346(10) 0.0003(10) 0.0129(9) 0.0001(10)
C32 0.0354(11) 0.0379(13) 0.0418(11) 0.0002(10) 0.0170(9) 0.0001(10)
C2 0.0389(12) 0.0412(13) 0.0356(11) -0.0021(10) 0.0121(9) 0.0057(11)
C19 0.0346(11) 0.0413(13) 0.0385(11) -0.0016(10) 0.0159(9) -0.0016(10)
C10 0.0369(11) 0.0372(13) 0.0508(12) -0.0005(11) 0.0216(10) -0.0030(10)
C6 0.0352(11) 0.0347(12) 0.0401(11) 0.0018(10) 0.0103(9) 0.0029(10)
C26 0.0409(12) 0.0362(12) 0.0355(11) 0.0004(10) 0.0164(9) -0.0021(10)
C16 0.0403(12) 0.0369(13) 0.0476(13) 0.0026(11) 0.0169(10) 0.0037(10)
C36 0.0362(12) 0.0471(14) 0.0408(12) -0.0029(11) 0.0157(9) -0.0009(11)
C25 0.0377(12) 0.0408(13) 0.0487(13) -0.0003(11) 0.0153(10) -0.0037(11)
C21 0.0429(12) 0.0409(13) 0.0422(12) -0.0050(11) 0.0168(10) -0.0008(11)
C34 0.0288(11) 0.0477(14) 0.0480(13) 0.0066(11) 0.0176(9) 0.0051(11)
C4 0.0610(15) 0.0348(13) 0.0429(13) -0.0048(11) 0.0071(11) 0.0026(12)
C3 0.0575(15) 0.0459(15) 0.0355(12) -0.0016(11) 0.0145(11) 0.0087(12)
C13 0.0353(11) 0.0428(13) 0.0430(12) 0.0038(11) 0.0114(9) 0.0032(11)
C7 0.0439(13) 0.0536(15) 0.0382(11) -0.0039(11) 0.0170(10) -0.0006(12)
C27 0.0539(15) 0.0599(17) 0.0479(13) 0.0122(12) 0.0285(11) 0.0120(13)
C5 0.0445(13) 0.0337(13) 0.0469(13) 0.0017(11) 0.0100(10) 0.0002(11)
C15 0.0406(13) 0.0566(16) 0.0556(14) -0.0010(13) 0.0161(11) 0.0092(12)
C11 0.0576(15) 0.0545(16) 0.0448(13) 0.0050(12) 0.0215(11) 0.0043(13)
C18 0.0498(14) 0.0385(14) 0.0567(14) 0.0046(12) 0.0179(11) 0.0032(11)
C14 0.0396(13) 0.0581(17) 0.0494(14) -0.0071(13) 0.0039(11) 0.0061(12)
C22 0.0573(15) 0.0369(14) 0.0533(14) -0.0050(12) 0.0214(12) -0.0015(12)
C33 0.0506(14) 0.0426(14) 0.0583(15) -0.0025(12) 0.0231(12) -0.0016(12)
C24 0.0451(14) 0.0489(15) 0.0619(15) 0.0018(13) 0.0189(12) -0.0080(12)
C31 0.0627(16) 0.0592(17) 0.0449(13) 0.0131(12) 0.0251(12) 0.0227(14)
C23 0.0575(15) 0.0383(14) 0.0609(15) -0.0068(12) 0.0158(12) -0.0097(12)
C37 0.0432(13) 0.082(2) 0.0388(12) 0.0025(13) 0.0162(10) 0.0054(14)
C28 0.0756(18) 0.074(2) 0.0542(15) 0.0178(15) 0.0382(14) 0.0128(16)
C30 0.0791(19) 0.0521(16) 0.0488(14) 0.0133(13) 0.0271(13) 0.0227(15)
C29 0.084(2) 0.0520(17) 0.0518(15) 0.0105(13) 0.0305(14) -0.0024(15)
C8 0.0665(17) 0.0667(19) 0.0415(13) 0.0010(13) 0.0199(12) -0.0139(15)
C17 0.0802(19) 0.0502(16) 0.0519(14) 0.0098(13) 0.0317(13) 0.0029(15)
C35 0.0653(17) 0.0556(17) 0.0653(16) 0.0043(14) 0.0325(14) -0.0116(14)
C12 0.0475(15) 0.080(2) 0.0775(19) -0.0040(17) 0.0308(14) -0.0118(15)
C9 0.0572(16) 0.088(2) 0.0770(19) -0.0170(17) 0.0395(15) -0.0026(16)

loop_
_atom_type_symbol
_atom_type_description
_atom_type_scat_dispersion_real
_atom_type_scat_dispersion_imag
_atom_type_scat_source
C C 0.0033 0.0016 'International Tables Vol C Tables 4.2.6.8 and 6.1.1.4'
H H 0.0000 0.0000 'International Tables Vol C Tables 4.2.6.8 and 6.1.1.4'
N N 0.0061 0.0033 'International Tables Vol C Tables 4.2.6.8 and 6.1.1.4'
Mg Mg 0.0486 0.0363 'International Tables Vol C Tables 4.2.6.8 and 6.1.1.4'
Si Si 0.0817 0.0704 'International Tables Vol C Tables 4.2.6.8 and 6.1.1.4'
P P 0.1023 0.0942 'International Tables Vol C Tables 4.2.6.8 and 6.1.1.4'

loop_
_geom_angle_atom_site_label_1
_geom_angle_atom_site_label_2
_geom_angle_atom_site_label_3
_geom_angle
_geom_angle_site_symmetry_1
_geom_angle_site_symmetry_3
_geom_angle_publ_flag
C19 P1 C20 105.37(10) . . ?
C19 P1 C26 108.46(10) . . ?
C20 P1 C26 103.97(10) . . ?
C19 P1 Mg1 97.07(7) . . ?
C20 P1 Mg1 117.11(7) . . ?
C26 P1 Mg1 123.13(7) . . ?
N1 Si1 C16 111.02(9) . . ?
N1 Si1 C13 115.38(10) . . ?
C16 Si1 C13 111.74(10) . . ?
N1 Si1 C19 105.65(9) . . ?
C16 Si1 C19 105.64(10) . . ?
C13 Si1 C19 106.65(10) . . ?
N1 Si1 Mg1 35.37(6) . . ?
C16 Si1 Mg1 94.47(7) . . ?
C13 Si1 Mg1 148.72(8) . . ?
C19 Si1 Mg1 80.96(7) . . ?
N1 Mg1 C32 120.36(8) . . ?
N1 Mg1 C34 119.28(8) . . ?
C32 Mg1 C34 105.01(8) . . ?
N1 Mg1 P1 89.41(6) . . ?
C32 Mg1 P1 115.31(6) . . ?
C34 Mg1 P1 106.30(7) . . ?
N1 Mg1 Mg2 152.40(6) . . ?
C32 Mg1 Mg2 53.26(6) . . ?
C34 Mg1 Mg2 52.53(6) . . ?
P1 Mg1 Mg2 117.95(4) . . ?
N1 Mg1 Si1 29.23(5) . . ?
C32 Mg1 Si1 142.55(6) . . ?
C34 Mg1 Si1 111.06(6) . . ?
P1 Mg1 Si1 63.77(3) . . ?
Mg2 Mg1 Si1 163.58(4) . . ?
C36 Mg2 C34 113.52(9) . . ?
C36 Mg2 C32 113.22(9) . . ?
C34 Mg2 C32 107.42(8) . . ?
C36 Mg2 C36 106.38(7) . 3_566 ?
C34 Mg2 C36 110.63(9) . 3_566 ?
C32 Mg2 C36 105.39(8) . 3_566 ?
C36 Mg2 Mg1 140.05(6) . . ?
C34 Mg2 Mg1 54.83(6) . . ?
C32 Mg2 Mg1 53.40(6) . . ?
C36 Mg2 Mg1 113.45(7) 3_566 . ?
C36 Mg2 Mg2 54.41(6) . 3_566 ?
C34 Mg2 Mg2 128.77(7) . 3_566 ?
C32 Mg2 Mg2 123.27(7) . 3_566 ?
C36 Mg2 Mg2 51.96(6) 3_566 3_566 ?
Mg1 Mg2 Mg2 165.15(5) . 3_566 ?
C1 N1 Si1 127.74(13) . . ?
C1 N1 Mg1 116.50(13) . . ?
Si1 N1 Mg1 115.40(9) . . ?
C2 C1 N1 120.42(19) . . ?
C2 C1 C6 118.3(2) . . ?
N1 C1 C6 121.28(18) . . ?
C21 C20 C25 109.54(17) . . ?
C21 C20 P1 116.60(15) . . ?
C25 C20 P1 111.84(15) . . ?
C33 C32 Mg2 116.76(15) . . ?
C33 C32 Mg1 115.24(14) . . ?
Mg2 C32 Mg1 73.34(7) . . ?
C3 C2 C1 119.6(2) . . ?
C3 C2 C7 118.5(2) . . ?
C1 C2 C7 121.9(2) . . ?
P1 C19 Si1 111.97(11) . . ?
C6 C10 C11 112.28(18) . . ?
C6 C10 C12 113.61(19) . . ?
C11 C10 C12 109.9(2) . . ?
C5 C6 C1 119.5(2) . . ?
C5 C6 C10 118.9(2) . . ?
C1 C6 C10 121.57(19) . . ?
C27 C26 C31 109.6(2) . . ?
C27 C26 P1 115.61(15) . . ?
C31 C26 P1 111.11(15) . . ?
C18 C16 C17 108.41(19) . . ?
C18 C16 Si1 116.13(16) . . ?
C17 C16 Si1 114.24(17) . . ?
C37 C36 Mg2 110.57(16) . . ?
C37 C36 Mg2 122.18(16) . 3_566 ?
Mg2 C36 Mg2 73.63(7) . 3_566 ?
C24 C25 C20 110.55(19) . . ?
C22 C21 C20 111.25(19) . . ?
C35 C34 Mg2 95.66(15) . . ?
C35 C34 Mg1 149.19(17) . . ?
Mg2 C34 Mg1 72.63(7) . . ?
C5 C4 C3 118.9(2) . . ?
C4 C3 C2 121.8(2) . . ?
C15 C13 C14 110.41(18) . . ?
C15 C13 Si1 113.94(16) . . ?
C14 C13 Si1 114.92(16) . . ?
C2 C7 C8 111.81(19) . . ?
C2 C7 C9 112.3(2) . . ?
C8 C7 C9 109.6(2) . . ?
C26 C27 C28 111.3(2) . . ?
C4 C5 C6 121.9(2) . . ?
C21 C22 C23 110.9(2) . . ?
C23 C24 C25 112.0(2) . . ?
C30 C31 C26 111.9(2) . . ?
C24 C23 C22 111.6(2) . . ?
C29 C28 C27 111.6(2) . . ?
C29 C30 C31 111.4(2) . . ?
C30 C29 C28 111.7(2) . . ?

loop_
_geom_bond_atom_site_label_1
_geom_bond_atom_site_label_2
_geom_bond_distance
_geom_bond_site_symmetry_2
_geom_bond_publ_flag
P1 C19 1.837(2) . ?
P1 C20 1.852(2) . ?
P1 C26 1.871(2) . ?
P1 Mg1 2.6744(10) . ?
Si1 N1 1.7071(18) . ?
Si1 C16 1.895(2) . ?
Si1 C13 1.910(2) . ?
Si1 C19 1.913(2) . ?
Si1 Mg1 3.1582(11) . ?
Mg1 N1 2.0239(18) . ?
Mg1 C32 2.280(2) . ?
Mg1 C34 2.331(2) . ?
Mg1 Mg2 2.7210(11) . ?
Mg2 C36 2.236(2) . ?
Mg2 C34 2.263(2) . ?
Mg2 C32 2.276(2) . ?
Mg2 C36 2.308(2) 3_566 ?
Mg2 Mg2 2.7234(16) 3_566 ?
N1 C1 1.429(3) . ?
C1 C2 1.424(3) . ?
C1 C6 1.429(3) . ?
C20 C21 1.538(3) . ?
C20 C25 1.540(3) . ?
C32 C33 1.543(3) . ?
C2 C3 1.395(3) . ?
C2 C7 1.517(3) . ?
C10 C6 1.522(3) . ?
C10 C11 1.526(3) . ?
C10 C12 1.533(3) . ?
C6 C5 1.393(3) . ?
C26 C27 1.519(3) . ?
C26 C31 1.531(3) . ?
C16 C18 1.531(3) . ?
C16 C17 1.540(3) . ?
C36 C37 1.542(3) . ?
C25 C24 1.531(3) . ?
C21 C22 1.523(3) . ?
C34 C35 1.535(3) . ?
C4 C5 1.381(3) . ?
C4 C3 1.387(3) . ?
C13 C15 1.538(3) . ?
C13 C14 1.544(3) . ?
C7 C8 1.534(3) . ?
C7 C9 1.540(3) . ?
C27 C28 1.531(3) . ?
C22 C23 1.531(3) . ?
C24 C23 1.522(3) . ?
C31 C30 1.525(3) . ?
C28 C29 1.512(4) . ?
C30 C29 1.511(4) . ?
